data_4319691
loop_
_publ_author_name
'Reinhold Tacke'
'R\"udiger Bertermann'
'Olaf Dannappel'
'Ruth E. Neugebauer'
'Melanie P\"ulm'
'Reiner Willeke'

_publ_contact_author
;       Reinhold Tacke
    Institut f\"ur Anorganische Chemie
    Bayerische Julius-Maximilians-Universit\"at W\"urzburg
    Am Hubland
    D-97074 W\"urzburg
    Bundesrepublik Deutschland
;
_publ_contact_author_email r.tacke@mail.uni-wuerzburg.de
_publ_contact_author_fax '049 931 8884609'
_publ_contact_author_phone '049 931 8885250'
_publ_section_title
;
 Monocyclic Zwitterionic \l5Si-Silicates with an SiO2FC2 Framework:
 Syntheses and Structural Characterization in the Solid State and in
 Solution
;
_journal_name_full 'Inorganic Chemistry'
_journal_page_first 2520
_journal_page_last 2527
_journal_paper_doi 10.1021/ic0014484
_journal_volume 40
_journal_year 2001
_chemical_formula_moiety 'C17 H28 F N O2 Si'
_chemical_formula_sum 'C17 H28 F N O2 Si'
_chemical_formula_weight 325.49
_chemical_name_systematic
; 
 ? 
;
_space_group_IT_number 61
_symmetry_cell_setting orthorhombic
_symmetry_space_group_name_Hall '-P 2ac 2ab'
_symmetry_space_group_name_H-M 'P b c a'
_atom_sites_solution_hydrogens geom
_atom_sites_solution_primary direct
_atom_sites_solution_secondary difmap
_audit_creation_method SHELXL-97
_cell_angle_alpha 90.00
_cell_angle_beta 90.00
_cell_angle_gamma 90.00
_cell_formula_units_Z 8
_cell_length_a 9.6112(19)
_cell_length_b 16.524(3)
_cell_length_c 22.098(4)
_cell_measurement_temperature 173(2)
_cell_volume 3509.5(11)
_computing_structure_refinement 'SHELXL-97 (Sheldrick, 1997)'
_computing_structure_solution 'SHELXS-97 (Sheldrick, 1990)'
_diffrn_ambient_temperature 173(2)
_diffrn_measured_fraction_theta_full 0.995
_diffrn_measured_fraction_theta_max 0.995
_diffrn_radiation_monochromator graphite
_diffrn_radiation_source 'fine-focus sealed tube'
_diffrn_radiation_type MoK\a
_diffrn_radiation_wavelength 0.71073
_diffrn_reflns_av_R_equivalents 0.0000
_diffrn_reflns_av_sigmaI/netI 0.0305
_diffrn_reflns_limit_h_max 11
_diffrn_reflns_limit_h_min 0
_diffrn_reflns_limit_k_max 19
_diffrn_reflns_limit_k_min 0
_diffrn_reflns_limit_l_max 26
_diffrn_reflns_limit_l_min 0
_diffrn_reflns_number 3021
_diffrn_reflns_theta_full 24.83
_diffrn_reflns_theta_max 24.83
_diffrn_reflns_theta_min 2.47
_exptl_absorpt_coefficient_mu 0.150
_exptl_absorpt_correction_T_max 0.9287
_exptl_absorpt_correction_T_min 0.9153
_exptl_crystal_density_diffrn 1.232
_exptl_crystal_density_method 'not measured'
_exptl_crystal_F_000 1408
_exptl_crystal_size_max 0.60
_exptl_crystal_size_mid 0.60
_exptl_crystal_size_min 0.50
_refine_diff_density_max 0.255
_refine_diff_density_min -0.219
_refine_diff_density_rms 0.048
_refine_ls_extinction_method none
_refine_ls_goodness_of_fit_ref 1.117
_refine_ls_hydrogen_treatment mixed
_refine_ls_matrix_type full
_refine_ls_number_parameters 208
_refine_ls_number_reflns 3021
_refine_ls_number_restraints 0
_refine_ls_restrained_S_all 1.117
_refine_ls_R_factor_all 0.0653
_refine_ls_R_factor_gt 0.0578
_refine_ls_shift/su_max 0.001
_refine_ls_shift/su_mean 0.000
_refine_ls_structure_factor_coef Fsqd
_refine_ls_weighting_details 'calc w=1/[\s^2^(Fo^2^)+(0.0352P)^2^+3.4611P] where P=(Fo^2^+2Fc^2^)/3'
_refine_ls_weighting_scheme calc
_refine_ls_wR_factor_gt 0.1069
_refine_ls_wR_factor_ref 0.1107
_reflns_number_gt 2564
_reflns_number_total 3021
_reflns_threshold_expression >2sigma(I)
_cod_data_source_file ic0014484_2.cif
_cod_data_source_block no11b
_cod_original_cell_volume 3509.4(12)
_cod_database_code 4319691

loop_
_symmetry_equiv_pos_as_xyz
'x, y, z'
'-x+1/2, -y, z+1/2'
'-x, y+1/2, -z+1/2'
'x+1/2, -y+1/2, -z'
'-x, -y, -z'
'x-1/2, y, -z-1/2'
'x, -y-1/2, z-1/2'
'-x-1/2, y-1/2, z'

loop_
_atom_site_label
_atom_site_type_symbol
_atom_site_fract_x
_atom_site_fract_y
_atom_site_fract_z
_atom_site_U_iso_or_equiv
_atom_site_adp_type
_atom_site_occupancy
_atom_site_symmetry_multiplicity
_atom_site_calc_flag
_atom_site_refinement_flags
_atom_site_disorder_assembly
_atom_site_disorder_group
Si Si 0.44696(6) 0.10407(4) 0.59676(3) 0.02676(17) Uani 1 1 d . . .
O1 O 0.53905(15) 0.14517(9) 0.66490(6) 0.0273(3) Uani 1 1 d . . .
O2 O 0.35787(15) 0.19361(9) 0.59554(7) 0.0274(3) Uani 1 1 d . . .
F F 0.37433(15) 0.08142(9) 0.53006(7) 0.0443(4) Uani 1 1 d . . .
N N 0.75076(18) 0.10839(10) 0.59731(8) 0.0215(4) Uani 1 1 d . . .
H H 0.714(2) 0.1316(14) 0.6314(10) 0.027(6) Uiso 1 1 d . . .
C1 C 0.6246(2) 0.08361(13) 0.56077(10) 0.0268(5) Uani 1 1 d . . .
H1A H 0.6316 0.0249 0.5523 0.032 Uiso 1 1 calc R . .
H1B H 0.6282 0.1121 0.5214 0.032 Uiso 1 1 calc R . .
C2 C 0.3647(3) 0.02016(16) 0.64026(15) 0.0508(7) Uani 1 1 d . . .
H2A H 0.2871 -0.0023 0.6169 0.076 Uiso 0.50 1 calc PR . .
H2B H 0.3299 0.0410 0.6789 0.076 Uiso 0.50 1 calc PR . .
H2C H 0.4337 -0.0223 0.6478 0.076 Uiso 0.50 1 calc PR . .
H2D H 0.4134 0.0132 0.6789 0.076 Uiso 0.50 1 calc PR . .
H2E H 0.3706 -0.0301 0.6168 0.076 Uiso 0.50 1 calc PR . .
H2F H 0.2668 0.0332 0.6479 0.076 Uiso 0.50 1 calc PR . .
C3 C 0.4881(2) 0.21819(13) 0.68115(9) 0.0252(5) Uani 1 1 d . . .
C4 C 0.3828(2) 0.24454(13) 0.64277(9) 0.0246(4) Uani 1 1 d . . .
C5 C 0.3157(2) 0.31736(13) 0.65286(10) 0.0305(5) Uani 1 1 d . . .
H5 H 0.2430 0.3350 0.6269 0.037 Uiso 1 1 calc R . .
C6 C 0.3577(3) 0.36408(14) 0.70196(10) 0.0347(6) Uani 1 1 d . . .
H6 H 0.3115 0.4137 0.7103 0.042 Uiso 1 1 calc R . .
C7 C 0.4654(3) 0.33920(14) 0.73872(10) 0.0369(6) Uani 1 1 d . . .
H7 H 0.4942 0.3726 0.7714 0.044 Uiso 1 1 calc R . .
C8 C 0.5328(3) 0.26547(15) 0.72858(10) 0.0335(5) Uani 1 1 d . . .
H8 H 0.6075 0.2485 0.7537 0.040 Uiso 1 1 calc R . .
C11 C 0.8352(2) 0.03702(13) 0.62385(10) 0.0269(5) Uani 1 1 d . . .
C12 C 0.9445(3) 0.07361(16) 0.66585(10) 0.0367(6) Uani 1 1 d . . .
H12A H 0.8968 0.0983 0.7010 0.044 Uiso 1 1 calc R . .
H12B H 1.0049 0.0297 0.6812 0.044 Uiso 1 1 calc R . .
C13 C 1.0349(2) 0.13720(16) 0.63603(12) 0.0425(6) Uani 1 1 d . . .
H13A H 1.0865 0.1129 0.6018 0.051 Uiso 1 1 calc R . .
H13B H 1.1034 0.1583 0.6655 0.051 Uiso 1 1 calc R . .
C14 C 0.9438(3) 0.20567(15) 0.61338(12) 0.0405(6) Uani 1 1 d . . .
H14A H 1.0036 0.2470 0.5939 0.049 Uiso 1 1 calc R . .
H14B H 0.8975 0.2315 0.6485 0.049 Uiso 1 1 calc R . .
C15 C 0.8330(2) 0.17899(13) 0.56837(10) 0.0287(5) Uani 1 1 d . . .
C16 C 0.7355(3) -0.01441(15) 0.66134(12) 0.0402(6) Uani 1 1 d . . .
H16A H 0.6689 -0.0413 0.6344 0.060 Uiso 1 1 calc R . .
H16B H 0.6851 0.0203 0.6898 0.060 Uiso 1 1 calc R . .
H16C H 0.7883 -0.0553 0.6838 0.060 Uiso 1 1 calc R . .
C17 C 0.9010(3) -0.01567(14) 0.57507(11) 0.0336(5) Uani 1 1 d . . .
H17A H 0.9330 -0.0666 0.5931 0.050 Uiso 1 1 calc R . .
H17B H 0.9803 0.0129 0.5572 0.050 Uiso 1 1 calc R . .
H17C H 0.8320 -0.0272 0.5436 0.050 Uiso 1 1 calc R . .
C18 C 0.7313(3) 0.24910(14) 0.55898(12) 0.0397(6) Uani 1 1 d . . .
H18A H 0.6837 0.2610 0.5972 0.060 Uiso 1 1 calc R . .
H18B H 0.6625 0.2341 0.5282 0.060 Uiso 1 1 calc R . .
H18C H 0.7825 0.2971 0.5455 0.060 Uiso 1 1 calc R . .
C19 C 0.8967(3) 0.15442(16) 0.50774(11) 0.0394(6) Uani 1 1 d . . .
H19A H 0.9115 0.2028 0.4829 0.059 Uiso 1 1 calc R . .
H19B H 0.8335 0.1173 0.4867 0.059 Uiso 1 1 calc R . .
H19C H 0.9860 0.1274 0.5148 0.059 Uiso 1 1 calc R . .

loop_
_atom_site_aniso_label
_atom_site_aniso_U_11
_atom_site_aniso_U_22
_atom_site_aniso_U_33
_atom_site_aniso_U_23
_atom_site_aniso_U_13
_atom_site_aniso_U_12
Si 0.0214(3) 0.0190(3) 0.0398(4) -0.0008(2) -0.0024(2) -0.0003(2)
O1 0.0270(8) 0.0265(8) 0.0285(8) 0.0004(6) 0.0021(6) 0.0074(6)
O2 0.0236(8) 0.0232(8) 0.0352(8) -0.0008(6) -0.0028(6) 0.0019(6)
F 0.0361(8) 0.0366(8) 0.0602(9) -0.0184(7) -0.0191(7) 0.0051(6)
N 0.0211(8) 0.0212(9) 0.0222(9) -0.0007(7) 0.0010(7) 0.0018(7)
C1 0.0256(11) 0.0266(11) 0.0282(11) -0.0059(9) -0.0039(9) 0.0016(9)
C2 0.0313(14) 0.0324(14) 0.089(2) 0.0127(14) 0.0040(14) -0.0050(11)
C3 0.0248(11) 0.0245(10) 0.0262(11) 0.0042(8) 0.0083(8) 0.0021(9)
C4 0.0240(10) 0.0225(10) 0.0273(11) 0.0017(8) 0.0060(8) -0.0013(9)
C5 0.0287(11) 0.0263(11) 0.0365(12) 0.0054(9) 0.0054(9) 0.0051(10)
C6 0.0437(14) 0.0237(11) 0.0367(13) 0.0003(10) 0.0121(11) 0.0063(11)
C7 0.0477(15) 0.0336(12) 0.0293(12) -0.0058(10) 0.0064(11) -0.0005(11)
C8 0.0367(13) 0.0391(13) 0.0246(11) 0.0012(9) 0.0011(9) 0.0045(11)
C11 0.0268(11) 0.0251(11) 0.0287(11) 0.0039(9) 0.0019(9) 0.0080(9)
C12 0.0322(13) 0.0469(15) 0.0311(12) -0.0031(10) -0.0054(10) 0.0146(11)
C13 0.0253(12) 0.0481(15) 0.0541(16) -0.0154(12) -0.0067(11) 0.0000(11)
C14 0.0302(13) 0.0331(13) 0.0581(16) -0.0097(11) 0.0036(11) -0.0075(11)
C15 0.0264(11) 0.0231(11) 0.0367(12) 0.0044(9) 0.0067(9) -0.0001(9)
C16 0.0401(14) 0.0336(13) 0.0469(14) 0.0162(11) 0.0126(11) 0.0104(11)
C17 0.0358(13) 0.0263(11) 0.0387(13) -0.0024(10) 0.0037(10) 0.0091(10)
C18 0.0410(14) 0.0246(11) 0.0534(15) 0.0095(10) 0.0111(12) 0.0057(11)
C19 0.0418(14) 0.0393(14) 0.0372(13) 0.0092(11) 0.0136(11) 0.0032(11)

loop_
_atom_type_symbol
_atom_type_description
_atom_type_scat_dispersion_real
_atom_type_scat_dispersion_imag
_atom_type_scat_source
C C 0.0033 0.0016 'International Tables Vol C Tables 4.2.6.8 and 6.1.1.4'
H H 0.0000 0.0000 'International Tables Vol C Tables 4.2.6.8 and 6.1.1.4'
N N 0.0061 0.0033 'International Tables Vol C Tables 4.2.6.8 and 6.1.1.4'
O O 0.0106 0.0060 'International Tables Vol C Tables 4.2.6.8 and 6.1.1.4'
F F 0.0171 0.0103 'International Tables Vol C Tables 4.2.6.8 and 6.1.1.4'
Si Si 0.0817 0.0704 'International Tables Vol C Tables 4.2.6.8 and 6.1.1.4'

loop_
_geom_angle_atom_site_label_1
_geom_angle_atom_site_label_2
_geom_angle_atom_site_label_3
_geom_angle
_geom_angle_site_symmetry_1
_geom_angle_site_symmetry_3
_geom_angle_publ_flag
F Si O2 88.32(7) . . ?
F Si C2 96.37(12) . . ?
O2 Si C2 116.07(11) . . ?
F Si O1 170.35(8) . . ?
O2 Si O1 86.31(7) . . ?
C2 Si O1 93.19(11) . . ?
F Si C1 88.09(8) . . ?
O2 Si C1 126.38(9) . . ?
C2 Si C1 117.49(11) . . ?
O1 Si C1 88.65(8) . . ?
C3 O1 Si 111.46(13) . . ?
C4 O2 Si 115.76(13) . . ?
H N C1 104.1(15) . . ?
H N C11 102.1(14) . . ?
C1 N C11 114.60(16) . . ?
H N C15 102.8(14) . . ?
C1 N C15 113.12(16) . . ?
C11 N C15 117.62(16) . . ?
N C1 Si 116.44(14) . . ?
O1 C3 C8 126.6(2) . . ?
O1 C3 C4 112.44(19) . . ?
C8 C3 C4 121.0(2) . . ?
O2 C4 C5 125.4(2) . . ?
O2 C4 C3 113.69(18) . . ?
C5 C4 C3 120.9(2) . . ?
C4 C5 C6 118.3(2) . . ?
C7 C6 C5 120.8(2) . . ?
C6 C7 C8 120.9(2) . . ?
C3 C8 C7 118.1(2) . . ?
C17 C11 C16 109.07(19) . . ?
C17 C11 C12 111.77(19) . . ?
C16 C11 C12 108.83(19) . . ?
C17 C11 N 112.66(17) . . ?
C16 C11 N 107.52(17) . . ?
C12 C11 N 106.83(17) . . ?
C13 C12 C11 113.91(19) . . ?
C12 C13 C14 109.2(2) . . ?
C13 C14 C15 113.8(2) . . ?
C14 C15 C19 111.7(2) . . ?
C14 C15 C18 108.4(2) . . ?
C19 C15 C18 109.78(19) . . ?
C14 C15 N 107.79(18) . . ?
C19 C15 N 111.52(18) . . ?
C18 C15 N 107.51(17) . . ?

loop_
_geom_bond_atom_site_label_1
_geom_bond_atom_site_label_2
_geom_bond_distance
_geom_bond_site_symmetry_2
_geom_bond_publ_flag
Si F 1.6733(15) . ?
Si O2 1.7097(15) . ?
Si C2 1.863(3) . ?
Si O1 1.8740(16) . ?
Si C1 1.914(2) . ?
O1 C3 1.351(3) . ?
O2 C4 1.362(3) . ?
N H 0.92(2) . ?
N C1 1.513(3) . ?
N C11 1.547(3) . ?
N C15 1.547(3) . ?
C3 C8 1.376(3) . ?
C3 C4 1.390(3) . ?
C4 C5 1.383(3) . ?
C5 C6 1.391(3) . ?
C6 C7 1.379(4) . ?
C7 C8 1.398(3) . ?
C11 C17 1.523(3) . ?
C11 C16 1.525(3) . ?
C11 C12 1.527(3) . ?
C12 C13 1.515(4) . ?
C13 C14 1.516(4) . ?
C14 C15 1.523(3) . ?
C15 C19 1.528(3) . ?
C15 C18 1.530(3) . ?
